data_7209724
loop_
_publ_author_name
'Wahl, Helene'
'Haynes, Delia A.'
'Roex, Tanya le'

_publ_section_title
;
 Hydrate formation in pyridinium pamoate salts
;
_journal_issue 13
_journal_name_full CrystEngComm
_journal_page_first 2450
_journal_paper_doi 10.1039/c3ce27027k
_journal_volume 15
_journal_year 2013
_chemical_formula_moiety 'C23 H15 O6 1- , C6 H8 N 1+ , C5 H9 N O'
_chemical_formula_sum 'C34 H32 N2 O7'
_chemical_formula_weight 580.62
_chemical_name_common '2-picolinium pamoate NMP solvate'
_chemical_name_systematic
;
?
;
_space_group_IT_number 14
_symmetry_cell_setting monoclinic
_symmetry_space_group_name_Hall '-P 2ybc'
_symmetry_space_group_name_H-M 'P 1 21/c 1'
_atom_sites_solution_hydrogens geom
_atom_sites_solution_primary direct
_atom_sites_solution_secondary difmap
_audit_creation_method SHELXL-97
_cell_angle_alpha 90.00
_cell_angle_beta 112.4180(10)
_cell_angle_gamma 90.00
_cell_formula_units_Z 4
_cell_length_a 13.7002(10)
_cell_length_b 13.2762(10)
_cell_length_c 16.7596(12)
_cell_measurement_reflns_used 2482
_cell_measurement_temperature 100(2)
_cell_measurement_theta_max 26.94
_cell_measurement_theta_min 2.25
_cell_volume 2818.0(4)
_computing_cell_refinement 'SAINT (Bruker, 2009)'
_computing_data_collection 'APEX2 (Bruker, 2009)'
_computing_data_reduction SAINT
_computing_structure_refinement 'SHELXL-97 (Sheldrick, 1997)'
_computing_structure_solution 'SHELXS-97 (Sheldrick, 1990)'
_diffrn_ambient_temperature 100(2)
_diffrn_measured_fraction_theta_full 0.965
_diffrn_measured_fraction_theta_max 0.965
_diffrn_measurement_device_type 'Bruker APEX CCD area-detector'
_diffrn_measurement_method \w
_diffrn_radiation_monochromator graphite
_diffrn_radiation_source 'fine-focus sealed tube'
_diffrn_radiation_type MoK\a
_diffrn_radiation_wavelength 0.71073
_diffrn_reflns_av_R_equivalents 0.0396
_diffrn_reflns_av_sigmaI/netI 0.0504
_diffrn_reflns_limit_h_max 17
_diffrn_reflns_limit_h_min -17
_diffrn_reflns_limit_k_max 16
_diffrn_reflns_limit_k_min -11
_diffrn_reflns_limit_l_max 21
_diffrn_reflns_limit_l_min -18
_diffrn_reflns_number 16492
_diffrn_reflns_theta_full 27.10
_diffrn_reflns_theta_max 27.10
_diffrn_reflns_theta_min 2.02
_diffrn_standards_number 0
_exptl_absorpt_coefficient_mu 0.096
_exptl_absorpt_correction_T_max 0.9895
_exptl_absorpt_correction_T_min 0.9748
_exptl_absorpt_correction_type multi-scan
_exptl_absorpt_process_details '(SADABS; Bruker, 2002)'
_exptl_crystal_colour yellow
_exptl_crystal_density_diffrn 1.369
_exptl_crystal_density_method 'not measured'
_exptl_crystal_description plate
_exptl_crystal_F_000 1224
_exptl_crystal_size_max 0.27
_exptl_crystal_size_mid 0.16
_exptl_crystal_size_min 0.11
_refine_diff_density_max 0.794
_refine_diff_density_min -0.320
_refine_diff_density_rms 0.055
_refine_ls_extinction_method none
_refine_ls_goodness_of_fit_ref 1.033
_refine_ls_hydrogen_treatment mixed
_refine_ls_matrix_type full
_refine_ls_number_parameters 394
_refine_ls_number_reflns 6003
_refine_ls_number_restraints 1
_refine_ls_restrained_S_all 1.068
_refine_ls_R_factor_all 0.0892
_refine_ls_R_factor_gt 0.0517
_refine_ls_shift/su_max 0.000
_refine_ls_shift/su_mean 0.000
_refine_ls_structure_factor_coef Fsqd
_refine_ls_weighting_details 'calc w=1/[\s^2^(Fo^2^)+(0.0590P)^2^+1.2872P] where P=(Fo^2^+2Fc^2^)/3'
_refine_ls_weighting_scheme calc
_refine_ls_wR_factor_gt 0.1222
_refine_ls_wR_factor_ref 0.1440
_reflns_number_gt 3888
_reflns_number_total 6003
_reflns_threshold_expression >2sigma(I)
_cod_data_source_file c3ce27027k.txt
_cod_data_source_block 6
_cod_original_sg_symbol_H-M P2(1)/c
_cod_database_code 7209724

loop_
_symmetry_equiv_pos_as_xyz
'x, y, z'
'-x, y+1/2, -z+1/2'
'-x, -y, -z'
'x, -y-1/2, z-1/2'

loop_
_atom_site_label
_atom_site_type_symbol
_atom_site_fract_x
_atom_site_fract_y
_atom_site_fract_z
_atom_site_U_iso_or_equiv
_atom_site_adp_type
_atom_site_occupancy
_atom_site_symmetry_multiplicity
_atom_site_calc_flag
_atom_site_refinement_flags
O224 O 0.26520(11) 0.79684(12) 0.24390(9) 0.0220(4) Uani 1 1 d .
O211 O 0.59301(12) 0.80330(12) 0.12098(9) 0.0230(4) Uani 1 1 d .
O233 O 0.08938(11) 0.73441(12) 0.24381(9) 0.0218(4) Uani 1 1 d .
O221 O 0.76925(12) 0.74693(12) 0.12001(10) 0.0262(4) Uani 1 1 d .
O222 O 0.86465(12) 0.63034(12) 0.21351(10) 0.0247(4) Uani 1 1 d .
O234 O -0.00840(12) 0.62696(12) 0.14203(10) 0.0261(4) Uani 1 1 d .
C225 C 0.15533(16) 0.67726(16) 0.13919(13) 0.0166(4) Uani 1 1 d .
C211 C 0.60718(16) 0.73791(16) 0.18681(13) 0.0175(5) Uani 1 1 d .
C224 C 0.25085(16) 0.73534(16) 0.17510(13) 0.0174(5) Uani 1 1 d .
C212 C 0.70134(16) 0.67860(17) 0.21980(13) 0.0185(5) Uani 1 1 d .
C226 C 0.13977(16) 0.61903(16) 0.06758(13) 0.0168(4) Uani 1 1 d .
H226 H 0.0775 0.5795 0.0443 0.020 Uiso 1 1 calc R
C214 C 0.64606(16) 0.61411(17) 0.33141(13) 0.0186(5) Uani 1 1 d .
C220 C 0.53031(16) 0.73163(16) 0.22165(13) 0.0172(5) Uani 1 1 d .
C228 C 0.19209(17) 0.56218(17) -0.05046(13) 0.0197(5) Uani 1 1 d .
H228 H 0.1292 0.5236 -0.0744 0.024 Uiso 1 1 calc R
C222 C 0.42884(16) 0.79279(16) 0.18229(13) 0.0178(4) Uani 1 1 d .
H22A H 0.4214 0.8356 0.2280 0.021 Uiso 1 1 calc R
H22B H 0.4356 0.8381 0.1378 0.021 Uiso 1 1 calc R
C232 C 0.30897(16) 0.67246(16) 0.06514(13) 0.0168(4) Uani 1 1 d .
C213 C 0.71774(16) 0.61662(17) 0.28922(13) 0.0197(5) Uani 1 1 d .
H213 H 0.7784 0.5746 0.3093 0.024 Uiso 1 1 calc R
C227 C 0.21320(16) 0.61626(16) 0.02782(13) 0.0171(4) Uani 1 1 d .
C217 C 0.51092(18) 0.62024(18) 0.42038(14) 0.0234(5) Uani 1 1 d .
H217 H 0.4655 0.6226 0.4513 0.028 Uiso 1 1 calc R
C223 C 0.32848(16) 0.73072(16) 0.14135(13) 0.0167(5) Uani 1 1 d .
C218 C 0.48394(16) 0.67217(17) 0.34467(13) 0.0195(5) Uani 1 1 d .
H218 H 0.4195 0.7088 0.3231 0.023 Uiso 1 1 calc R
C219 C 0.55160(16) 0.67201(17) 0.29738(13) 0.0175(5) Uani 1 1 d .
C215 C 0.66994(18) 0.55932(18) 0.40961(14) 0.0241(5) Uani 1 1 d .
H215 H 0.7322 0.5196 0.4313 0.029 Uiso 1 1 calc R
C231 C 0.37989(17) 0.67202(17) 0.02099(13) 0.0190(5) Uani 1 1 d .
H231 H 0.4448 0.7077 0.0447 0.023 Uiso 1 1 calc R
C230 C 0.35546(17) 0.62079(17) -0.05517(13) 0.0216(5) Uani 1 1 d .
H230 H 0.4031 0.6229 -0.0841 0.026 Uiso 1 1 calc R
C233 C 0.07507(16) 0.68153(17) 0.17907(14) 0.0194(5) Uani 1 1 d .
O1 O 0.78520(13) 0.49400(13) 0.69360(10) 0.0305(4) Uani 1 1 d .
C221 C 0.78306(17) 0.68669(18) 0.18077(13) 0.0208(5) Uani 1 1 d .
N2 N 0.86613(15) 0.43967(15) 0.60617(12) 0.0265(5) Uani 1 1 d .
C229 C 0.26110(17) 0.56505(17) -0.09150(14) 0.0214(5) Uani 1 1 d .
H229 H 0.2456 0.5297 -0.1442 0.026 Uiso 1 1 calc R
C216 C 0.60470(18) 0.56314(18) 0.45371(14) 0.0256(5) Uani 1 1 d .
H216 H 0.6222 0.5276 0.5066 0.031 Uiso 1 1 calc R
C4 C 0.95191(18) 0.56974(18) 0.69770(15) 0.0275(5) Uani 1 1 d .
H4A H 1.0032 0.5495 0.7553 0.033 Uiso 1 1 calc R
H4B H 0.9292 0.6399 0.7008 0.033 Uiso 1 1 calc R
C3 C 0.85842(19) 0.49923(18) 0.66704(14) 0.0254(5) Uani 1 1 d .
C7 C 0.7972(2) 0.35440(18) 0.56997(15) 0.0301(6) Uani 1 1 d .
H7A H 0.7395 0.3546 0.5909 0.045 Uiso 1 1 calc R
H7B H 0.8376 0.2918 0.5877 0.045 Uiso 1 1 calc R
H7C H 0.7680 0.3592 0.5068 0.045 Uiso 1 1 calc R
C6 C 0.9626(2) 0.4537(2) 0.59075(16) 0.0318(6) Uani 1 1 d .
H6A H 0.9486 0.4521 0.5283 0.038 Uiso 1 1 calc R
H6B H 1.0156 0.4015 0.6206 0.038 Uiso 1 1 calc R
C5 C 0.9996(2) 0.5592(2) 0.62937(17) 0.0360(6) Uani 1 1 d .
H5A H 1.0776 0.5631 0.6557 0.043 Uiso 1 1 calc R
H5B H 0.9727 0.6122 0.5847 0.043 Uiso 1 1 calc R
N11 N 0.72612(16) 0.57217(15) 0.81223(12) 0.0295(5) Uani 1 1 d D
C12 C 0.7800(2) 0.63072(19) 0.87949(15) 0.0311(6) Uani 1 1 d .
C14 C 0.6376(2) 0.6161(2) 0.92769(16) 0.0361(6) Uani 1 1 d .
H14 H 0.6077 0.6318 0.9689 0.043 Uiso 1 1 calc R
C16 C 0.63050(18) 0.53407(18) 0.79905(15) 0.0258(5) Uani 1 1 d .
H16 H 0.5950 0.4933 0.7499 0.031 Uiso 1 1 calc R
C17 C 0.88811(19) 0.6654(2) 0.88587(17) 0.0379(7) Uani 1 1 d .
H17A H 0.8805 0.7095 0.8369 0.057 Uiso 1 1 calc R
H17B H 0.9310 0.6067 0.8849 0.057 Uiso 1 1 calc R
H17C H 0.9227 0.7025 0.9399 0.057 Uiso 1 1 calc R
C13 C 0.7355(2) 0.65453(19) 0.93705(16) 0.0307(6) Uani 1 1 d .
H13 H 0.7718 0.6979 0.9841 0.037 Uiso 1 1 calc R
C15 C 0.5834(2) 0.55453(19) 0.85780(16) 0.0338(6) Uani 1 1 d .
H15 H 0.5164 0.5272 0.8503 0.041 Uiso 1 1 calc R
H211 H 0.6551 0.8010 0.1068 0.050(9) Uiso 1 1 d R
H224 H 0.2044 0.7870 0.2620 0.059(9) Uiso 1 1 d R
H11 H 0.7611 0.5496 0.7675 0.093(12) Uiso 1 1 d RD
H234 H -0.0609 0.6321 0.1711 0.092(13) Uiso 1 1 d R

loop_
_atom_site_aniso_label
_atom_site_aniso_U_11
_atom_site_aniso_U_22
_atom_site_aniso_U_33
_atom_site_aniso_U_23
_atom_site_aniso_U_13
_atom_site_aniso_U_12
O224 0.0178(8) 0.0291(9) 0.0209(8) -0.0079(7) 0.0092(6) -0.0016(7)
O211 0.0186(8) 0.0307(9) 0.0215(8) 0.0052(7) 0.0097(6) -0.0019(7)
O233 0.0186(8) 0.0279(9) 0.0207(8) -0.0021(7) 0.0095(6) 0.0016(7)
O221 0.0247(9) 0.0329(10) 0.0263(9) 0.0005(8) 0.0159(7) -0.0022(7)
O222 0.0170(8) 0.0329(10) 0.0278(8) -0.0026(7) 0.0126(7) 0.0003(7)
O234 0.0177(8) 0.0350(10) 0.0294(9) -0.0076(8) 0.0134(7) -0.0057(7)
C225 0.0139(10) 0.0186(11) 0.0170(10) 0.0032(9) 0.0055(8) 0.0032(9)
C211 0.0171(10) 0.0198(12) 0.0152(10) -0.0042(9) 0.0055(8) -0.0062(9)
C224 0.0159(10) 0.0187(11) 0.0162(10) -0.0005(9) 0.0046(8) 0.0008(9)
C212 0.0149(10) 0.0217(12) 0.0199(11) -0.0064(9) 0.0076(9) -0.0044(9)
C226 0.0131(10) 0.0171(11) 0.0169(10) 0.0025(9) 0.0021(8) 0.0010(9)
C214 0.0167(10) 0.0199(11) 0.0192(11) -0.0025(9) 0.0068(9) -0.0021(9)
C220 0.0148(10) 0.0202(11) 0.0154(10) -0.0042(9) 0.0045(8) -0.0036(9)
C228 0.0186(11) 0.0197(12) 0.0181(11) 0.0001(9) 0.0038(9) -0.0008(9)
C222 0.0169(10) 0.0186(11) 0.0181(10) -0.0012(9) 0.0070(8) -0.0004(9)
C232 0.0156(10) 0.0173(11) 0.0166(10) 0.0040(9) 0.0052(8) 0.0022(9)
C213 0.0153(10) 0.0211(12) 0.0216(11) -0.0028(9) 0.0059(9) 0.0016(9)
C227 0.0174(11) 0.0162(11) 0.0169(10) 0.0027(9) 0.0057(8) 0.0022(9)
C217 0.0232(12) 0.0284(13) 0.0233(11) -0.0031(10) 0.0139(10) -0.0040(10)
C223 0.0133(10) 0.0191(11) 0.0167(10) 0.0030(9) 0.0044(8) 0.0015(9)
C218 0.0159(10) 0.0230(12) 0.0204(11) -0.0038(9) 0.0079(9) -0.0023(9)
C219 0.0152(10) 0.0208(11) 0.0168(10) -0.0054(9) 0.0065(8) -0.0049(9)
C215 0.0195(11) 0.0266(13) 0.0260(12) 0.0027(10) 0.0087(9) 0.0035(10)
C231 0.0164(10) 0.0231(12) 0.0173(11) 0.0031(9) 0.0061(8) 0.0011(9)
C230 0.0212(11) 0.0274(13) 0.0203(11) 0.0021(10) 0.0126(9) 0.0030(10)
C233 0.0165(11) 0.0214(12) 0.0204(11) 0.0041(9) 0.0073(9) 0.0041(9)
O1 0.0296(9) 0.0316(10) 0.0348(9) -0.0052(8) 0.0175(8) -0.0046(8)
C221 0.0175(11) 0.0267(13) 0.0188(11) -0.0082(10) 0.0074(9) -0.0047(9)
N2 0.0272(11) 0.0269(11) 0.0230(10) -0.0010(9) 0.0069(8) -0.0020(9)
C229 0.0256(12) 0.0216(12) 0.0171(10) -0.0025(9) 0.0081(9) -0.0001(10)
C216 0.0293(13) 0.0274(13) 0.0218(11) 0.0040(10) 0.0116(10) -0.0004(10)
C4 0.0248(12) 0.0265(13) 0.0312(13) -0.0035(11) 0.0105(10) -0.0025(10)
C3 0.0280(13) 0.0228(13) 0.0217(12) 0.0024(10) 0.0054(10) 0.0035(10)
C7 0.0356(14) 0.0252(13) 0.0235(12) -0.0025(10) 0.0044(10) -0.0049(11)
C6 0.0298(13) 0.0370(15) 0.0324(13) -0.0037(12) 0.0160(11) -0.0020(12)
C5 0.0306(14) 0.0372(16) 0.0439(15) -0.0066(13) 0.0183(12) -0.0066(12)
N11 0.0295(11) 0.0283(12) 0.0278(11) 0.0075(9) 0.0077(9) 0.0076(9)
C12 0.0356(14) 0.0259(14) 0.0271(13) 0.0068(11) 0.0068(11) 0.0074(11)
C14 0.0414(16) 0.0373(16) 0.0325(14) 0.0063(12) 0.0172(12) 0.0124(13)
C16 0.0258(12) 0.0215(12) 0.0284(12) 0.0026(10) 0.0084(10) 0.0024(10)
C17 0.0270(13) 0.0353(15) 0.0429(16) 0.0077(13) 0.0037(12) 0.0024(12)
C13 0.0364(14) 0.0242(13) 0.0274(13) 0.0023(11) 0.0076(11) 0.0077(11)
C15 0.0322(14) 0.0310(15) 0.0388(14) 0.0085(12) 0.0141(12) 0.0057(12)

loop_
_atom_type_symbol
_atom_type_description
_atom_type_scat_dispersion_real
_atom_type_scat_dispersion_imag
_atom_type_scat_source
C C 0.0033 0.0016 'International Tables Vol C Tables 4.2.6.8 and 6.1.1.4'
H H 0.0000 0.0000 'International Tables Vol C Tables 4.2.6.8 and 6.1.1.4'
N N 0.0061 0.0033 'International Tables Vol C Tables 4.2.6.8 and 6.1.1.4'
O O 0.0106 0.0060 'International Tables Vol C Tables 4.2.6.8 and 6.1.1.4'

loop_
_geom_angle_atom_site_label_1
_geom_angle_atom_site_label_2
_geom_angle_atom_site_label_3
_geom_angle
C224 O224 H224 108.1
C211 O211 H211 108.2
C233 O234 H234 113.0
C226 C225 C224 118.72(19)
C226 C225 C233 121.19(19)
C224 C225 C233 120.09(18)
O211 C211 C220 118.94(19)
O211 C211 C212 119.62(18)
C220 C211 C212 121.43(19)
O224 C224 C223 119.12(18)
O224 C224 C225 119.29(18)
C223 C224 C225 121.59(19)
C213 C212 C211 119.33(19)
C213 C212 C221 120.31(19)
C211 C212 C221 120.33(19)
C225 C226 C227 121.93(19)
C225 C226 H226 119.0
C227 C226 H226 119.0
C213 C214 C215 120.9(2)
C213 C214 C219 119.07(19)
C215 C214 C219 119.94(19)
C211 C220 C219 118.47(19)
C211 C220 C222 119.91(18)
C219 C220 C222 121.51(18)
C229 C228 C227 120.9(2)
C229 C228 H228 119.6
C227 C228 H228 119.6
C223 C222 C220 115.08(17)
C223 C222 H22A 108.5
C220 C222 H22A 108.5
C223 C222 H22B 108.5
C220 C222 H22B 108.5
H22A C222 H22B 107.5
C231 C232 C223 122.21(19)
C231 C232 C227 117.60(19)
C223 C232 C227 120.10(18)
C212 C213 C214 121.2(2)
C212 C213 H213 119.4
C214 C213 H213 119.4
C226 C227 C228 121.32(19)
C226 C227 C232 118.89(19)
C228 C227 C232 119.74(19)
C218 C217 C216 121.5(2)
C218 C217 H217 119.3
C216 C217 H217 119.3
C224 C223 C232 118.60(19)
C224 C223 C222 119.63(18)
C232 C223 C222 121.64(18)
C217 C218 C219 120.7(2)
C217 C218 H218 119.6
C219 C218 H218 119.6
C214 C219 C220 120.09(18)
C214 C219 C218 117.43(19)
C220 C219 C218 122.38(19)
C216 C215 C214 120.9(2)
C216 C215 H215 119.6
C214 C215 H215 119.6
C230 C231 C232 120.8(2)
C230 C231 H231 119.6
C232 C231 H231 119.6
C231 C230 C229 121.4(2)
C231 C230 H230 119.3
C229 C230 H230 119.3
O233 C233 O234 123.42(19)
O233 C233 C225 121.01(19)
O234 C233 C225 115.58(18)
O221 C221 O222 123.93(19)
O221 C221 C212 119.6(2)
O222 C221 C212 116.45(19)
C3 N2 C7 123.8(2)
C3 N2 C6 113.9(2)
C7 N2 C6 121.1(2)
C228 C229 C230 119.6(2)
C228 C229 H229 120.2
C230 C229 H229 120.2
C215 C216 C217 119.5(2)
C215 C216 H216 120.2
C217 C216 H216 120.2
C3 C4 C5 103.76(19)
C3 C4 H4A 111.0
C5 C4 H4A 111.0
C3 C4 H4B 111.0
C5 C4 H4B 111.0
H4A C4 H4B 109.0
O1 C3 N2 123.6(2)
O1 C3 C4 127.4(2)
N2 C3 C4 109.0(2)
N2 C7 H7A 109.5
N2 C7 H7B 109.5
H7A C7 H7B 109.5
N2 C7 H7C 109.5
H7A C7 H7C 109.5
H7B C7 H7C 109.5
N2 C6 C5 102.53(19)
N2 C6 H6A 111.3
C5 C6 H6A 111.3
N2 C6 H6B 111.3
C5 C6 H6B 111.3
H6A C6 H6B 109.2
C4 C5 C6 103.4(2)
C4 C5 H5A 111.1
C6 C5 H5A 111.1
C4 C5 H5B 111.1
C6 C5 H5B 111.1
H5A C5 H5B 109.0
C12 N11 C16 123.3(2)
C12 N11 H11 120.1
C16 N11 H11 116.5
N11 C12 C13 118.7(2)
N11 C12 C17 116.6(2)
C13 C12 C17 124.7(2)
C13 C14 C15 119.7(2)
C13 C14 H14 120.2
C15 C14 H14 120.2
N11 C16 C15 119.7(2)
N11 C16 H16 120.1
C15 C16 H16 120.1
C12 C17 H17A 109.5
C12 C17 H17B 109.5
H17A C17 H17B 109.5
C12 C17 H17C 109.5
H17A C17 H17C 109.5
H17B C17 H17C 109.5
C12 C13 C14 120.7(2)
C12 C13 H13 119.7
C14 C13 H13 119.7
C14 C15 C16 117.9(2)
C14 C15 H15 121.0
C16 C15 H15 121.0

loop_
_geom_bond_atom_site_label_1
_geom_bond_atom_site_label_2
_geom_bond_distance
O224 C224 1.364(2)
O224 H224 0.9980
O211 C211 1.358(2)
O211 H211 0.9669
O233 C233 1.244(2)
O221 C221 1.251(3)
O222 C221 1.282(3)
O234 C233 1.295(3)
O234 H234 1.0133
C225 C226 1.374(3)
C225 C224 1.438(3)
C225 C233 1.490(3)
C211 C220 1.388(3)
C211 C212 1.430(3)
C224 C223 1.383(3)
C212 C213 1.372(3)
C212 C221 1.501(3)
C226 C227 1.403(3)
C226 H226 0.9500
C214 C213 1.412(3)
C214 C215 1.424(3)
C214 C219 1.424(3)
C220 C219 1.428(3)
C220 C222 1.526(3)
C228 C229 1.365(3)
C228 C227 1.425(3)
C228 H228 0.9500
C222 C223 1.523(3)
C222 H22A 0.9900
C222 H22B 0.9900
C232 C231 1.428(3)
C232 C223 1.428(3)
C232 C227 1.429(3)
C213 H213 0.9500
C217 C218 1.365(3)
C217 C216 1.411(3)
C217 H217 0.9500
C218 C219 1.431(3)
C218 H218 0.9500
C215 C216 1.361(3)
C215 H215 0.9500
C231 C230 1.370(3)
C231 H231 0.9500
C230 C229 1.410(3)
C230 H230 0.9500
O1 C3 1.245(3)
N2 C3 1.326(3)
N2 C7 1.451(3)
N2 C6 1.452(3)
C229 H229 0.9500
C216 H216 0.9500
C4 C3 1.510(3)
C4 C5 1.526(3)
C4 H4A 0.9900
C4 H4B 0.9900
C7 H7A 0.9800
C7 H7B 0.9800
C7 H7C 0.9800
C6 C5 1.545(3)
C6 H6A 0.9900
C6 H6B 0.9900
C5 H5A 0.9900
C5 H5B 0.9900
N11 C12 1.336(3)
N11 C16 1.342(3)
N11 H11 1.0755
C12 C13 1.361(3)
C12 C17 1.515(4)
C14 C13 1.387(4)
C14 C15 1.388(4)
C14 H14 0.9500
C16 C15 1.394(3)
C16 H16 0.9500
C17 H17A 0.9800
C17 H17B 0.9800
C17 H17C 0.9800
C13 H13 0.9500
C15 H15 0.9500

loop_
_geom_hbond_atom_site_label_D
_geom_hbond_atom_site_label_H
_geom_hbond_atom_site_label_A
_geom_hbond_distance_DH
_geom_hbond_distance_HA
_geom_hbond_distance_DA
_geom_hbond_angle_DHA
_geom_hbond_site_symmetry_A
N11 H11 O1 1.08 1.58 2.629(3) 163.4 .
O211 H211 O221 0.97 1.66 2.534(2) 148.7 .
O224 H224 O233 1.00 1.64 2.547(2) 148.4 .
O234 H234 O222 1.01 1.45 2.460(2) 175.2 1_455

loop_
_geom_torsion_atom_site_label_1
_geom_torsion_atom_site_label_2
_geom_torsion_atom_site_label_3
_geom_torsion_atom_site_label_4
_geom_torsion
C226 C225 C224 O224 177.17(18)
C233 C225 C224 O224 -2.3(3)
C226 C225 C224 C223 -2.6(3)
C233 C225 C224 C223 177.95(19)
O211 C211 C212 C213 176.60(18)
C220 C211 C212 C213 -2.2(3)
O211 C211 C212 C221 -1.4(3)
C220 C211 C212 C221 179.85(19)
C224 C225 C226 C227 -1.2(3)
C233 C225 C226 C227 178.24(19)
O211 C211 C220 C219 -172.50(18)
C212 C211 C220 C219 6.3(3)
O211 C211 C220 C222 3.8(3)
C212 C211 C220 C222 -177.43(19)
C211 C220 C222 C223 114.9(2)
C219 C220 C222 C223 -68.9(2)
C211 C212 C213 C214 -3.2(3)
C221 C212 C213 C214 174.71(19)
C215 C214 C213 C212 -172.1(2)
C219 C214 C213 C212 4.3(3)
C225 C226 C227 C228 -174.7(2)
C225 C226 C227 C232 2.7(3)
C229 C228 C227 C226 175.9(2)
C229 C228 C227 C232 -1.5(3)
C231 C232 C227 C226 -177.10(19)
C223 C232 C227 C226 -0.4(3)
C231 C232 C227 C228 0.3(3)
C223 C232 C227 C228 177.04(19)
O224 C224 C223 C232 -175.01(18)
C225 C224 C223 C232 4.7(3)
O224 C224 C223 C222 1.0(3)
C225 C224 C223 C222 -179.32(18)
C231 C232 C223 C224 173.3(2)
C227 C232 C223 C224 -3.2(3)
C231 C232 C223 C222 -2.5(3)
C227 C232 C223 C222 -179.10(19)
C220 C222 C223 C224 116.7(2)
C220 C222 C223 C232 -67.5(2)
C216 C217 C218 C219 -1.3(3)
C213 C214 C219 C220 0.0(3)
C215 C214 C219 C220 176.43(19)
C213 C214 C219 C218 -176.45(19)
C215 C214 C219 C218 0.0(3)
C211 C220 C219 C214 -5.1(3)
C222 C220 C219 C214 178.66(19)
C211 C220 C219 C218 171.1(2)
C222 C220 C219 C218 -5.1(3)
C217 C218 C219 C214 1.4(3)
C217 C218 C219 C220 -175.0(2)
C213 C214 C215 C216 174.9(2)
C219 C214 C215 C216 -1.5(3)
C223 C232 C231 C230 -175.5(2)
C227 C232 C231 C230 1.1(3)
C232 C231 C230 C229 -1.5(3)
C226 C225 C233 O233 -179.9(2)
C224 C225 C233 O233 -0.4(3)
C226 C225 C233 O234 0.3(3)
C224 C225 C233 O234 179.77(19)
C213 C212 C221 O221 -176.75(19)
C211 C212 C221 O221 1.2(3)
C213 C212 C221 O222 2.7(3)
C211 C212 C221 O222 -179.37(19)
C227 C228 C229 C230 1.1(3)
C231 C230 C229 C228 0.3(3)
C214 C215 C216 C217 1.5(3)
C218 C217 C216 C215 -0.1(3)
C7 N2 C3 O1 -7.1(4)
C6 N2 C3 O1 -175.1(2)
C7 N2 C3 C4 171.9(2)
C6 N2 C3 C4 3.9(3)
C5 C4 C3 O1 -167.3(2)
C5 C4 C3 N2 13.8(3)
C3 N2 C6 C5 -19.5(3)
C7 N2 C6 C5 172.1(2)
C3 C4 C5 C6 -24.5(2)
N2 C6 C5 C4 26.3(2)
C16 N11 C12 C13 -1.1(3)
C16 N11 C12 C17 178.6(2)
C12 N11 C16 C15 -0.6(3)
N11 C12 C13 C14 2.1(4)
C17 C12 C13 C14 -177.5(2)
C15 C14 C13 C12 -1.5(4)
C13 C14 C15 C16 -0.2(4)
N11 C16 C15 C14 1.3(3)
